data_4115144
loop_
_publ_author_name
'Colin A. Bremner'
'Michael Simpson'
'William T. A. Harrison'

_publ_section_title
;
 New Molecular Perovskites: Cubic C4N2H12.NH4Cl3.H2O and 2-H Hexagonal
 C6N2H14.NH4Cl3
;
_journal_name_full 'Journal of the American Chemical Society'
_journal_page_first 10960
_journal_page_last 10961
_journal_paper_doi 10.1021/ja027484e
_journal_volume 124
_journal_year 2002
_chemical_formula_moiety '(C4, N2, H12)(N H4)Cl3(H2 O)'
_chemical_formula_sum 'C4 H18 Cl3 N3 O'
_chemical_formula_weight 230.56
_chemical_name_systematic
; 
 ? 
;
_space_group_IT_number 57
_symmetry_cell_setting orthorhombic
_symmetry_space_group_name_Hall '-P 2c 2b'
_symmetry_space_group_name_H-M 'P b c m'
_atom_sites_solution_hydrogens mixed
_atom_sites_solution_primary direct
_atom_sites_solution_secondary difmap
_audit_creation_method SHELXL-97
_cell_angle_alpha 90.00
_cell_angle_beta 90.00
_cell_angle_gamma 90.00
_cell_formula_units_Z 4
_cell_length_a 6.5279(13)
_cell_length_b 12.935(3)
_cell_length_c 12.849(3)
_cell_measurement_reflns_used 2660
_cell_measurement_temperature 293(2)
_cell_measurement_theta_max 31.48
_cell_measurement_theta_min 3.1
_cell_volume 1084.9(4)
_computing_cell_refinement 'Bruker SMART software (Bruker, 1999a)'
_computing_data_collection 'Bruker SMART software (Bruker, 1999a)'
_computing_data_reduction 'Bruker SMART software (Bruker, 1999a)'
_computing_molecular_graphics 'ATOMS (Shape software, 1999)'
_computing_publication_material 'SHELXL-97 (Sheldrick, 1997)'
_computing_structure_refinement 'SHELXL-97 (Sheldrick, 1997)'
_computing_structure_solution 'SHELXS-97 (Sheldrick, 1997)'
_diffrn_ambient_temperature 293(2)
_diffrn_measured_fraction_theta_full 1.000
_diffrn_measured_fraction_theta_max 1.000
_diffrn_measurement_device_type 'Bruker SMART1000 CCD'
_diffrn_measurement_method \w
_diffrn_radiation_monochromator graphite
_diffrn_radiation_source 'fine-focus sealed tube'
_diffrn_radiation_type MoK\a
_diffrn_radiation_wavelength 0.71073
_diffrn_reflns_av_R_equivalents 0.0316
_diffrn_reflns_av_sigmaI/netI 0.0286
_diffrn_reflns_limit_h_max 6
_diffrn_reflns_limit_h_min -9
_diffrn_reflns_limit_k_max 19
_diffrn_reflns_limit_k_min -19
_diffrn_reflns_limit_l_max 15
_diffrn_reflns_limit_l_min -19
_diffrn_reflns_number 8891
_diffrn_reflns_theta_full 32.47
_diffrn_reflns_theta_max 32.47
_diffrn_reflns_theta_min 3.12
_diffrn_standards_decay_% 0
_exptl_absorpt_coefficient_mu 0.805
_exptl_absorpt_correction_T_max 0.869
_exptl_absorpt_correction_T_min 0.806
_exptl_absorpt_correction_type multi-scan
_exptl_absorpt_process_details SADABS
_exptl_crystal_colour colourless
_exptl_crystal_density_diffrn 1.412
_exptl_crystal_description block
_exptl_crystal_F_000 488
_exptl_crystal_size_max 0.28
_exptl_crystal_size_mid 0.24
_exptl_crystal_size_min 0.18
_refine_diff_density_max 0.344
_refine_diff_density_min -0.367
_refine_diff_density_rms 0.076
_refine_ls_extinction_coef 0.0106(11)
_refine_ls_extinction_expression Fc^*^=kFc[1+0.001xFc^2^\l^3^/sin(2\q)]^-1/4^
_refine_ls_extinction_method SHELXL
_refine_ls_goodness_of_fit_ref 0.938
_refine_ls_hydrogen_treatment constr
_refine_ls_matrix_type full
_refine_ls_number_parameters 58
_refine_ls_number_reflns 2032
_refine_ls_number_restraints 0
_refine_ls_restrained_S_all 0.938
_refine_ls_R_factor_all 0.0500
_refine_ls_R_factor_gt 0.0307
_refine_ls_shift/su_max 0.001
_refine_ls_shift/su_mean 0.000
_refine_ls_structure_factor_coef Fsqd
_refine_ls_weighting_details 'calc w=1/[\s^2^(Fo^2^)+(0.0454P)^2^] where P=(Fo^2^+2Fc^2^)/3'
_refine_ls_weighting_scheme calc
_refine_ls_wR_factor_gt 0.0758
_refine_ls_wR_factor_ref 0.0817
_reflns_number_gt 1453
_reflns_number_total 2032
_reflns_threshold_expression I>2sigma(I)
_cod_data_source_file ja027484e_s1_1.cif
_cod_data_source_block cubic
_cod_depositor_comments
;
The following automatic conversions were performed:

'_atom_sites_solution_hydrogens' value 'difmap and geom' was changed
to 'mixed'.

Automatic conversion script
Id: cif_fix_values 6452 2018-10-05 10:23:21Z andrius 
;
_cod_original_cell_volume 1085.0(4)
_cod_original_formula_sum 'C4 H18 Cl3 N3 O1'
_cod_database_code 4115144

loop_
_symmetry_equiv_pos_as_xyz
'x, y, z'
'-x, -y, z+1/2'
'-x, y+1/2, -z+1/2'
'x, -y+1/2, -z'
'-x, -y, -z'
'x, y, -z-1/2'
'x, -y-1/2, z-1/2'
'-x, y-1/2, z'

loop_
_atom_site_label
_atom_site_type_symbol
_atom_site_fract_x
_atom_site_fract_y
_atom_site_fract_z
_atom_site_U_iso_or_equiv
_atom_site_adp_type
_atom_site_occupancy
_atom_site_symmetry_multiplicity
_atom_site_calc_flag
_atom_site_refinement_flags
Cl1 Cl 0.01137(7) 0.25517(3) 0.2500 0.03301(12) Uani 1 2 d S
Cl2 Cl 0.48021(7) 0.47725(4) 0.2500 0.03443(12) Uani 1 2 d S
Cl3 Cl 0.42387(7) 0.2500 0.0000 0.03298(12) Uani 1 2 d S
N1 N 0.4776(3) 0.72597(13) 0.2500 0.0400(4) Uani 1 2 d S
H1 H 0.5323 0.7420 0.3110 0.048 Uiso 1 1 d R
H2 H 0.3527 0.7380 0.2500 0.048 Uiso 1 2 d SR
H3 H 0.4812 0.6552 0.2500 0.048 Uiso 1 2 d SR
O1 O 0.0541(2) 0.01909(9) 0.2500 0.0305(3) Uani 1 2 d S
H4 H 0.0355 0.0907 0.2500 0.037 Uiso 1 2 d SR
H5 H 0.1857 -0.0047 0.2500 0.037 Uiso 1 2 d SR
N2 N 0.11603(16) 0.43159(7) 0.06609(7) 0.0269(2) Uani 1 1 d .
H2A H 0.0809 0.4533 0.1302 0.032 Uiso 1 1 calc R
H2B H 0.2047 0.3788 0.0732 0.032 Uiso 1 1 calc R
C1 C -0.0705(2) 0.39453(9) 0.01062(10) 0.0300(3) Uani 1 1 d .
H1A H -0.1378 0.3419 0.0521 0.036 Uiso 1 1 calc R
H1B H -0.0311 0.3636 -0.0552 0.036 Uiso 1 1 calc R
C2 C 0.2177(2) 0.51759(10) 0.00914(9) 0.0304(3) Uani 1 1 d .
H2C H 0.2699 0.4921 -0.0567 0.036 Uiso 1 1 calc R
H2D H 0.3329 0.5426 0.0496 0.036 Uiso 1 1 calc R

loop_
_atom_site_aniso_label
_atom_site_aniso_U_11
_atom_site_aniso_U_22
_atom_site_aniso_U_33
_atom_site_aniso_U_23
_atom_site_aniso_U_13
_atom_site_aniso_U_12
Cl1 0.0340(3) 0.0295(2) 0.0356(2) 0.000 0.000 -0.00057(18)
Cl2 0.0326(2) 0.0341(2) 0.0366(3) 0.000 0.000 -0.00219(19)
Cl3 0.0331(3) 0.0328(2) 0.0330(2) -0.00394(17) 0.000 0.000
N1 0.0373(10) 0.0396(9) 0.0430(10) 0.000 0.000 0.0003(7)
O1 0.0317(7) 0.0293(6) 0.0305(7) 0.000 0.000 0.0012(5)
N2 0.0293(5) 0.0284(5) 0.0230(5) 0.0034(4) -0.0022(4) 0.0062(4)
C1 0.0366(7) 0.0259(5) 0.0276(6) 0.0024(4) -0.0022(5) -0.0044(5)
C2 0.0237(6) 0.0396(6) 0.0279(6) 0.0041(5) -0.0017(5) -0.0011(5)

loop_
_atom_type_symbol
_atom_type_description
_atom_type_scat_dispersion_real
_atom_type_scat_dispersion_imag
_atom_type_scat_source
C C 0.0033 0.0016 'International Tables Vol C Tables 4.2.6.8 and 6.1.1.4'
H H 0.0000 0.0000 'International Tables Vol C Tables 4.2.6.8 and 6.1.1.4'
N N 0.0061 0.0033 'International Tables Vol C Tables 4.2.6.8 and 6.1.1.4'
Cl Cl 0.1484 0.1585 'International Tables Vol C Tables 4.2.6.8 and 6.1.1.4'
O O 0.0106 0.0060 'International Tables Vol C Tables 4.2.6.8 and 6.1.1.4'

loop_
_geom_angle_atom_site_label_1
_geom_angle_atom_site_label_2
_geom_angle_atom_site_label_3
_geom_angle
_geom_angle_site_symmetry_1
_geom_angle_site_symmetry_3
H1 N1 H2 110.6 . .
H1 N1 H3 102.9 . .
H2 N1 H3 102.3 . .
H4 O1 H5 117.2 . .
C2 N2 C1 111.71(9) . .
C2 N2 H2A 109.3 . .
C1 N2 H2A 109.3 . .
C2 N2 H2B 109.3 . .
C1 N2 H2B 109.3 . .
H2A N2 H2B 107.9 . .
N2 C1 C2 111.00(9) . 5_565
N2 C1 H1A 109.4 . .
C2 C1 H1A 109.4 5_565 .
N2 C1 H1B 109.4 . .
C2 C1 H1B 109.4 5_565 .
H1A C1 H1B 108.0 . .
N2 C2 C1 111.19(10) . 5_565
N2 C2 H2C 109.4 . .
C1 C2 H2C 109.4 5_565 .
N2 C2 H2D 109.4 . .
C1 C2 H2D 109.4 5_565 .
H2C C2 H2D 108.0 . .

loop_
_geom_bond_atom_site_label_1
_geom_bond_atom_site_label_2
_geom_bond_distance
_geom_bond_site_symmetry_2
N1 H1 0.8863 .
N1 H2 0.8301 .
N1 H3 0.9159 .
O1 H4 0.9339 .
O1 H5 0.9127 .
N2 C2 1.4879(15) .
N2 C1 1.4903(16) .
N2 H2A 0.9000 .
N2 H2B 0.9000 .
C1 C2 1.5100(18) 5_565
C1 H1A 0.9700 .
C1 H1B 0.9700 .
C2 C1 1.5100(18) 5_565
C2 H2C 0.9700 .
C2 H2D 0.9700 .

loop_
_geom_hbond_atom_site_label_D
_geom_hbond_atom_site_label_H
_geom_hbond_atom_site_label_A
_geom_hbond_distance_DH
_geom_hbond_distance_HA
_geom_hbond_distance_DA
_geom_hbond_angle_DHA
_geom_hbond_site_symmetry_A
N1 H3 Cl2 0.92 2.30 3.2172(18) 178.4 .
N1 H2 Cl1 0.83 2.39 3.214(2) 174.5 3
N1 H1 Cl3 0.89 2.45 3.2908(8) 159.2 2_665
O1 H4 Cl1 0.93 2.13 3.0664(14) 176.8 .
O1 H5 Cl2 0.91 2.19 3.0878(15) 166.4 3_645
N2 H2A O1 0.90 1.97 2.8457(13) 164.9 3
N2 H2B Cl3 0.90 2.39 3.2057(11) 151.0 .
